data_4070886
loop_
_publ_author_name
'T\"urkmen, Hayati'
'Pape, Tania'
'Hahn, F. Ekkehardt'
'\,Cetinkaya, Bekir'

_publ_section_title
;
 Annulated N-Heterocyclic Carbene Ligands Derived from
 2-Methylaminopiperidine: Their Complexes and Catalytic Applications
;
_journal_issue 4
_journal_name_full Organometallics
_journal_page_first 571
_journal_paper_doi 10.1021/om701105y
_journal_volume 27
_journal_year 2008
_chemical_formula_sum 'C22 H30 Br N2 Rh'
_chemical_formula_weight 505.30
_chemical_name_systematic
; 
 ? 
;
_space_group_IT_number 14
_symmetry_cell_setting monoclinic
_symmetry_space_group_name_Hall '-P 2yn'
_symmetry_space_group_name_H-M 'P 1 21/n 1'
_atom_sites_solution_hydrogens geom
_atom_sites_solution_primary direct
_atom_sites_solution_secondary difmap
_audit_creation_method SHELXL-97
_cell_angle_alpha 90.00
_cell_angle_beta 96.477(3)
_cell_angle_gamma 90.00
_cell_formula_units_Z 4
_cell_length_a 10.3387(17)
_cell_length_b 13.433(2)
_cell_length_c 14.932(3)
_cell_measurement_reflns_used 900
_cell_measurement_temperature 153(2)
_cell_measurement_theta_max 22.5
_cell_measurement_theta_min 1
_cell_volume 2060.5(6)
_computing_cell_refinement 'SAINT (Bruker AXS, 2000)'
_computing_data_collection 'SMART (Bruker AXS, 2000)'
_computing_data_reduction 'SAINT,SADABS (Bruker AXS, 2000)'
_computing_molecular_graphics
;
ORTEP3,L.J. Farrugia, J. Appl. Cryst. (1997) 30, 565
;
_computing_structure_refinement 'SHELXL-97 (Sheldrick, 1997)'
_computing_structure_solution 'SHELXS-97 (Sheldrick, 1990)'
_diffrn_ambient_temperature 153(2)
_diffrn_detector_area_resol_mean 80
_diffrn_measured_fraction_theta_full 0.991
_diffrn_measured_fraction_theta_max 0.991
_diffrn_measurement_device_type 'CCD area detector'
_diffrn_measurement_method 'Omega and Phi scans'
_diffrn_radiation_monochromator graphite
_diffrn_radiation_source 'rotating anode'
_diffrn_radiation_type MoK\a
_diffrn_radiation_wavelength 0.71073
_diffrn_reflns_av_R_equivalents 0.0496
_diffrn_reflns_av_sigmaI/netI 0.0503
_diffrn_reflns_limit_h_max 14
_diffrn_reflns_limit_h_min -14
_diffrn_reflns_limit_k_max 18
_diffrn_reflns_limit_k_min -18
_diffrn_reflns_limit_l_max 20
_diffrn_reflns_limit_l_min -20
_diffrn_reflns_number 23253
_diffrn_reflns_theta_full 30.04
_diffrn_reflns_theta_max 30.04
_diffrn_reflns_theta_min 2.05
_exptl_absorpt_coefficient_mu 2.776
_exptl_absorpt_correction_T_max 0.8511
_exptl_absorpt_correction_T_min 0.7687
_exptl_absorpt_correction_type multi-scan
_exptl_absorpt_process_details
; 
 Corrections were done with the SADABS program, utilizing the none merged
 raw data obtained from the integration process. Integration and final cell
 refinement were done with SAINT.

 SADABS reports ratio of Tmin/Tmax = 0.857121  

;
_exptl_crystal_colour yellow
_exptl_crystal_density_diffrn 1.629
_exptl_crystal_density_method 'not measured'
_exptl_crystal_description 'transparent prism'
_exptl_crystal_F_000 1024
_exptl_crystal_size_max 0.10
_exptl_crystal_size_mid 0.08
_exptl_crystal_size_min 0.06
_refine_diff_density_max 1.114
_refine_diff_density_min -0.717
_refine_diff_density_rms 0.117
_refine_ls_extinction_method none
_refine_ls_goodness_of_fit_ref 1.048
_refine_ls_hydrogen_treatment noref
_refine_ls_matrix_type full
_refine_ls_number_parameters 235
_refine_ls_number_reflns 5975
_refine_ls_number_restraints 0
_refine_ls_restrained_S_all 1.048
_refine_ls_R_factor_all 0.0667
_refine_ls_R_factor_gt 0.0454
_refine_ls_shift/su_max 0.001
_refine_ls_shift/su_mean 0.000
_refine_ls_structure_factor_coef Fsqd
_refine_ls_weighting_details 'calc w=1/[\s^2^(Fo^2^)+(0.0424P)^2^+1.3003P] where P=(Fo^2^+2Fc^2^)/3'
_refine_ls_weighting_scheme calc
_refine_ls_wR_factor_gt 0.0912
_refine_ls_wR_factor_ref 0.0984
_reflns_number_gt 4669
_reflns_number_total 5975
_reflns_threshold_expression >2sigma(I)
_cod_data_source_file om701105y-file001.cif
_cod_data_source_block sad
_cod_original_cell_volume 2060.6(6)
_cod_original_sg_symbol_H-M P2(1)/n
_cod_database_code 4070886

loop_
_symmetry_equiv_pos_as_xyz
'x, y, z'
'-x+1/2, y+1/2, -z+1/2'
'-x, -y, -z'
'x-1/2, -y-1/2, z-1/2'

loop_
_atom_site_label
_atom_site_type_symbol
_atom_site_fract_x
_atom_site_fract_y
_atom_site_fract_z
_atom_site_U_iso_or_equiv
_atom_site_adp_type
_atom_site_occupancy
_atom_site_symmetry_multiplicity
_atom_site_calc_flag
_atom_site_refinement_flags
Br1 Br 0.60093(3) 0.70851(3) 0.74392(2) 0.03120(10) Uani 1 1 d .
C1 C 0.8694(3) 0.7973(2) 0.7218(2) 0.0255(7) Uani 1 1 d .
C2 C 0.9236(4) 0.8329(3) 0.5767(2) 0.0331(8) Uani 1 1 d .
H2 H 1.0051 0.8725 0.5747 0.040 Uiso 1 1 calc R
C3 C 0.9578(4) 0.7248(3) 0.6010(2) 0.0355(9) Uani 1 1 d .
H3A H 0.8980 0.6781 0.5656 0.043 Uiso 1 1 calc R
H3B H 1.0485 0.7092 0.5905 0.043 Uiso 1 1 calc R
C4 C 0.7974(4) 0.9606(3) 0.6556(2) 0.0327(8) Uani 1 1 d .
H4A H 0.8649 1.0132 0.6593 0.039 Uiso 1 1 calc R
H4B H 0.7490 0.9668 0.7089 0.039 Uiso 1 1 calc R
C5 C 0.7059(4) 0.9733(3) 0.5710(3) 0.0406(9) Uani 1 1 d .
H5A H 0.6714 1.0421 0.5681 0.049 Uiso 1 1 calc R
H5B H 0.6315 0.9271 0.5720 0.049 Uiso 1 1 calc R
C6 C 0.7751(5) 0.9526(3) 0.4872(3) 0.0445(10) Uani 1 1 d .
H6A H 0.7120 0.9590 0.4325 0.053 Uiso 1 1 calc R
H6B H 0.8447 1.0025 0.4834 0.053 Uiso 1 1 calc R
C7 C 0.8341(5) 0.8484(3) 0.4909(3) 0.0436(10) Uani 1 1 d .
H7A H 0.7634 0.7984 0.4872 0.052 Uiso 1 1 calc R
H7B H 0.8834 0.8387 0.4385 0.052 Uiso 1 1 calc R
C8 C 0.9407(3) 0.6237(2) 0.7422(2) 0.0262(7) Uani 1 1 d .
H8A H 0.8678 0.5835 0.7126 0.031 Uiso 1 1 calc R
H8B H 0.9247 0.6342 0.8057 0.031 Uiso 1 1 calc R
C9 C 1.0657(3) 0.5659(2) 0.7407(2) 0.0232(7) Uani 1 1 d .
C10 C 1.0604(3) 0.4632(3) 0.7403(2) 0.0283(7) Uani 1 1 d .
H10 H 0.9785 0.4310 0.7393 0.034 Uiso 1 1 calc R
C11 C 1.1722(4) 0.4064(3) 0.7412(3) 0.0364(9) Uani 1 1 d .
H11 H 1.1668 0.3358 0.7408 0.044 Uiso 1 1 calc R
C12 C 1.2912(4) 0.4528(3) 0.7429(3) 0.0405(10) Uani 1 1 d .
H12 H 1.3682 0.4143 0.7431 0.049 Uiso 1 1 calc R
C13 C 1.2985(4) 0.5554(3) 0.7442(3) 0.0402(10) Uani 1 1 d .
H13 H 1.3806 0.5873 0.7456 0.048 Uiso 1 1 calc R
C14 C 1.1858(4) 0.6120(3) 0.7434(2) 0.0311(8) Uani 1 1 d .
H14 H 1.1913 0.6826 0.7446 0.037 Uiso 1 1 calc R
C15 C 0.8972(3) 0.9141(3) 0.9001(2) 0.0312(8) Uani 1 1 d .
H15 H 0.8958 0.9449 0.8427 0.037 Uiso 1 1 calc R
C16 C 0.9603(3) 0.8219(3) 0.9130(2) 0.0310(8) Uani 1 1 d .
H16 H 1.0034 0.7972 0.8647 0.037 Uiso 1 1 calc R
C17 C 0.9657(4) 0.7585(3) 0.9969(3) 0.0383(9) Uani 1 1 d .
H17A H 1.0326 0.7861 1.0428 0.046 Uiso 1 1 calc R
H17B H 0.9932 0.6904 0.9821 0.046 Uiso 1 1 calc R
C18 C 0.8360(4) 0.7521(3) 1.0374(2) 0.0359(9) Uani 1 1 d .
H18A H 0.8341 0.6898 1.0728 0.043 Uiso 1 1 calc R
H18B H 0.8295 0.8087 1.0791 0.043 Uiso 1 1 calc R
C19 C 0.7206(3) 0.7537(3) 0.9662(2) 0.0263(7) Uani 1 1 d .
H19 H 0.6926 0.6925 0.9387 0.032 Uiso 1 1 calc R
C20 C 0.6535(3) 0.8388(3) 0.9388(2) 0.0256(7) Uani 1 1 d .
H20 H 0.5795 0.8314 0.8955 0.031 Uiso 1 1 calc R
C21 C 0.6870(4) 0.9426(3) 0.9716(2) 0.0324(8) Uani 1 1 d .
H21A H 0.6627 0.9501 1.0335 0.039 Uiso 1 1 calc R
H21B H 0.6347 0.9908 0.9325 0.039 Uiso 1 1 calc R
C22 C 0.8308(4) 0.9681(3) 0.9720(3) 0.0374(9) Uani 1 1 d .
H22A H 0.8393 1.0407 0.9631 0.045 Uiso 1 1 calc R
H22B H 0.8768 0.9514 1.0319 0.045 Uiso 1 1 calc R
N1 N 0.8587(3) 0.8630(2) 0.65525(19) 0.0297(7) Uani 1 1 d .
N2 N 0.9414(3) 0.7203(2) 0.6973(2) 0.0289(7) Uani 1 1 d .
Rh1 Rh 0.78038(2) 0.799940(18) 0.834706(16) 0.01964(7) Uani 1 1 d .

loop_
_atom_site_aniso_label
_atom_site_aniso_U_11
_atom_site_aniso_U_22
_atom_site_aniso_U_33
_atom_site_aniso_U_23
_atom_site_aniso_U_13
_atom_site_aniso_U_12
Br1 0.02945(19) 0.02997(19) 0.03206(19) -0.00246(15) -0.00584(14) -0.00307(14)
C1 0.0272(16) 0.0240(16) 0.0263(16) 0.0005(14) 0.0079(13) -0.0017(14)
C2 0.043(2) 0.0341(19) 0.0245(17) 0.0021(15) 0.0155(16) 0.0035(16)
C3 0.051(2) 0.034(2) 0.0252(18) 0.0048(15) 0.0203(17) 0.0095(17)
C4 0.046(2) 0.0226(17) 0.0308(19) -0.0002(14) 0.0123(17) 0.0037(16)
C5 0.049(2) 0.038(2) 0.034(2) -0.0011(17) 0.0035(18) 0.0096(19)
C6 0.059(3) 0.046(2) 0.0268(19) 0.0059(17) 0.0013(19) 0.013(2)
C7 0.061(3) 0.045(2) 0.0259(19) -0.0046(17) 0.0064(19) 0.010(2)
C8 0.0281(17) 0.0247(16) 0.0275(17) 0.0045(13) 0.0111(14) 0.0014(13)
C9 0.0247(16) 0.0279(17) 0.0178(14) -0.0014(12) 0.0058(12) 0.0015(13)
C10 0.0261(17) 0.0294(18) 0.0293(18) -0.0005(14) 0.0029(14) -0.0003(14)
C11 0.037(2) 0.035(2) 0.037(2) 0.0000(17) 0.0027(17) 0.0088(17)
C12 0.0285(19) 0.059(3) 0.034(2) 0.0007(19) 0.0034(16) 0.0116(18)
C13 0.0206(18) 0.065(3) 0.035(2) 0.0062(19) 0.0029(15) -0.0074(18)
C14 0.0340(19) 0.0313(18) 0.0284(17) -0.0008(15) 0.0051(15) -0.0111(15)
C15 0.0307(19) 0.040(2) 0.0239(17) -0.0084(15) 0.0055(14) -0.0105(16)
C16 0.0251(17) 0.042(2) 0.0259(17) -0.0037(15) 0.0023(14) -0.0051(15)
C17 0.029(2) 0.054(2) 0.0295(19) 0.0008(18) -0.0068(16) 0.0059(18)
C18 0.043(2) 0.044(2) 0.0205(17) 0.0037(15) -0.0002(16) 0.0052(18)
C19 0.0277(18) 0.0339(18) 0.0191(15) 0.0025(14) 0.0101(13) 0.0014(14)
C20 0.0263(17) 0.0339(18) 0.0181(15) -0.0020(13) 0.0087(13) 0.0005(14)
C21 0.041(2) 0.0317(19) 0.0254(17) -0.0049(14) 0.0070(15) 0.0016(16)
C22 0.040(2) 0.039(2) 0.034(2) -0.0123(17) 0.0057(17) -0.0091(17)
N1 0.0443(18) 0.0270(15) 0.0197(13) 0.0012(11) 0.0117(13) 0.0060(13)
N2 0.0387(17) 0.0279(15) 0.0230(14) 0.0045(12) 0.0160(13) 0.0058(12)
Rh1 0.02022(12) 0.02367(13) 0.01559(11) -0.00050(10) 0.00455(8) -0.00094(10)

loop_
_atom_type_symbol
_atom_type_description
_atom_type_scat_dispersion_real
_atom_type_scat_dispersion_imag
_atom_type_scat_source
C C 0.0033 0.0016 'International Tables Vol C Tables 4.2.6.8 and 6.1.1.4'
H H 0.0000 0.0000 'International Tables Vol C Tables 4.2.6.8 and 6.1.1.4'
N N 0.0061 0.0033 'International Tables Vol C Tables 4.2.6.8 and 6.1.1.4'
Br Br -0.2901 2.4595 'International Tables Vol C Tables 4.2.6.8 and 6.1.1.4'
Rh Rh -1.1178 0.9187 'International Tables Vol C Tables 4.2.6.8 and 6.1.1.4'

loop_
_geom_angle_atom_site_label_1
_geom_angle_atom_site_label_2
_geom_angle_atom_site_label_3
_geom_angle
N1 C1 N2 107.9(3)
N1 C1 Rh1 127.6(3)
N2 C1 Rh1 124.1(2)
N1 C2 C7 110.3(3)
N1 C2 C3 100.7(3)
C7 C2 C3 115.8(3)
N2 C3 C2 102.8(3)
N1 C4 C5 109.4(3)
C4 C5 C6 111.0(3)
C7 C6 C5 111.0(3)
C2 C7 C6 111.2(3)
N2 C8 C9 113.7(3)
C10 C9 C14 118.8(3)
C10 C9 C8 118.7(3)
C14 C9 C8 122.4(3)
C9 C10 C11 121.3(3)
C12 C11 C10 119.6(4)
C11 C12 C13 120.0(4)
C12 C13 C14 120.1(4)
C9 C14 C13 120.2(3)
C16 C15 C22 124.3(3)
C16 C15 Rh1 69.9(2)
C22 C15 Rh1 113.0(2)
C15 C16 C17 125.8(3)
C15 C16 Rh1 71.3(2)
C17 C16 Rh1 109.2(2)
C16 C17 C18 114.0(3)
C19 C18 C17 112.2(3)
C20 C19 C18 123.7(4)
C20 C19 Rh1 71.63(18)
C18 C19 Rh1 110.6(2)
C19 C20 C21 125.7(3)
C19 C20 Rh1 72.12(18)
C21 C20 Rh1 108.3(2)
C20 C21 C22 113.4(3)
C15 C22 C21 114.1(3)
C1 N1 C4 126.6(3)
C1 N1 C2 114.1(3)
C4 N1 C2 119.2(3)
C1 N2 C8 121.6(3)
C1 N2 C3 111.3(3)
C8 N2 C3 119.5(3)
C1 Rh1 C16 90.51(14)
C1 Rh1 C15 96.22(14)
C16 Rh1 C15 38.78(14)
C1 Rh1 C20 163.71(13)
C16 Rh1 C20 97.69(14)
C15 Rh1 C20 81.81(13)
C1 Rh1 C19 159.93(13)
C16 Rh1 C19 82.19(14)
C15 Rh1 C19 89.75(14)
C20 Rh1 C19 36.25(13)
C1 Rh1 Br1 85.30(10)
C16 Rh1 Br1 158.18(11)
C15 Rh1 Br1 163.02(11)
C20 Rh1 Br1 91.98(9)
C19 Rh1 Br1 94.54(10)

loop_
_geom_bond_atom_site_label_1
_geom_bond_atom_site_label_2
_geom_bond_distance
Br1 Rh1 2.4942(5)
C1 N1 1.325(4)
C1 N2 1.349(4)
C1 Rh1 2.009(3)
C2 N1 1.471(4)
C2 C7 1.508(6)
C2 C3 1.529(5)
C3 N2 1.468(4)
C4 N1 1.456(4)
C4 C5 1.500(5)
C5 C6 1.535(5)
C6 C7 1.525(6)
C8 N2 1.462(4)
C8 C9 1.510(5)
C9 C10 1.380(5)
C9 C14 1.384(5)
C10 C11 1.383(5)
C11 C12 1.377(6)
C12 C13 1.379(6)
C13 C14 1.390(5)
C15 C16 1.402(5)
C15 C22 1.521(5)
C15 Rh1 2.121(3)
C16 C17 1.511(5)
C16 Rh1 2.103(4)
C17 C18 1.535(6)
C18 C19 1.505(5)
C19 C20 1.375(5)
C19 Rh1 2.213(3)
C20 C21 1.505(5)
C20 Rh1 2.207(3)
C21 C22 1.525(5)
